data_4317169
loop_
_publ_author_name
'Michael F. Primik'
'Simone G\"oschl'
'Michael A. Jakupec'
'Alexander Roller'
'Bernhard K. Keppler'
'Vladimir B. Arion'

_publ_section_title
;
 Structure-Activity Relationships of Highly Cytotoxic Copper(II) Complexes
 with Modified Indolo[3,2-c]quinoline Ligands
;
_journal_name_full 'Inorganic Chemistry'
_journal_page_first 11084
_journal_page_last 11095
_journal_paper_doi 10.1021/ic101633z
_journal_volume 49
_journal_year 2010
_chemical_formula_moiety 'C23 H19 Cl2 Cu N5, 0.5(C H4 O)'
_chemical_formula_sum 'C23.5 H21 Cl2 Cu N5 O0.5'
_chemical_formula_weight 515.89
_chemical_name_systematic
; 
N-(7,12-dihydroindolo[3,2-d][1]benzazepin-6-yliden)-N'-(1-pyridin-2-yl-
ethylidene)azine-dichlorido-copper(II) (5b)  
;
_space_group_IT_number 14
_symmetry_cell_setting monoclinic
_symmetry_space_group_name_Hall '-P 2ybc'
_symmetry_space_group_name_H-M 'P 1 21/c 1'
_atom_sites_solution_hydrogens geom
_atom_sites_solution_primary direct
_atom_sites_solution_secondary difmap
_audit_creation_method SHELXL-97
_cell_angle_alpha 90.00
_cell_angle_beta 107.041(2)
_cell_angle_gamma 90.00
_cell_formula_units_Z 4
_cell_length_a 12.6541(4)
_cell_length_b 13.9929(5)
_cell_length_c 13.3138(4)
_cell_measurement_reflns_used 9130
_cell_measurement_temperature 100(2)
_cell_measurement_theta_max 29.99
_cell_measurement_theta_min 2.44
_cell_volume 2253.94(13)
_computing_structure_refinement 'SHELXL-97 (Sheldrick, 1997)'
_computing_structure_solution 'SHELXS-97 (Sheldrick, 1990)'
_diffrn_ambient_temperature 100(2)
_diffrn_measured_fraction_theta_full 0.997
_diffrn_measured_fraction_theta_max 0.997
_diffrn_radiation_monochromator graphite
_diffrn_radiation_source 'fine-focus sealed tube'
_diffrn_radiation_type MoK\a
_diffrn_radiation_wavelength 0.71073
_diffrn_reflns_av_R_equivalents 0.0498
_diffrn_reflns_av_sigmaI/netI 0.0199
_diffrn_reflns_limit_h_max 17
_diffrn_reflns_limit_h_min -17
_diffrn_reflns_limit_k_max 19
_diffrn_reflns_limit_k_min -19
_diffrn_reflns_limit_l_max 18
_diffrn_reflns_limit_l_min -18
_diffrn_reflns_number 126389
_diffrn_reflns_theta_full 30.10
_diffrn_reflns_theta_max 30.10
_diffrn_reflns_theta_min 2.16
_exptl_absorpt_coefficient_mu 1.230
_exptl_absorpt_correction_T_max 0.9188
_exptl_absorpt_correction_T_min 0.7909
_exptl_absorpt_correction_type multi-scan
_exptl_absorpt_process_details SADABS
_exptl_crystal_colour green-brown
_exptl_crystal_density_diffrn 1.520
_exptl_crystal_density_method 'not measured'
_exptl_crystal_description block
_exptl_crystal_F_000 1056
_exptl_crystal_size_max 0.20
_exptl_crystal_size_mid 0.12
_exptl_crystal_size_min 0.07
_refine_diff_density_max 1.297
_refine_diff_density_min -0.432
_refine_diff_density_rms 0.087
_refine_ls_extinction_method none
_refine_ls_goodness_of_fit_ref 1.024
_refine_ls_hydrogen_treatment constr
_refine_ls_matrix_type full
_refine_ls_number_parameters 292
_refine_ls_number_reflns 6621
_refine_ls_number_restraints 2
_refine_ls_restrained_S_all 1.027
_refine_ls_R_factor_all 0.0436
_refine_ls_R_factor_gt 0.0327
_refine_ls_shift/su_max 0.001
_refine_ls_shift/su_mean 0.000
_refine_ls_structure_factor_coef Fsqd
_refine_ls_weighting_details 'calc w=1/[\s^2^(Fo^2^)+(0.0540P)^2^+2.1639P] where P=(Fo^2^+2Fc^2^)/3'
_refine_ls_weighting_scheme calc
_refine_ls_wR_factor_gt 0.0903
_refine_ls_wR_factor_ref 0.0990
_reflns_number_gt 5594
_reflns_number_total 6621
_reflns_threshold_expression >2sigma(I)
_cod_data_source_file ic101633z_si_002_4.cif
_cod_data_source_block mipr069
_cod_original_formula_sum 'C23.50 H21 Cl2 Cu N5 O0.50'
_cod_database_code 4317169

loop_
_symmetry_equiv_pos_as_xyz
'x, y, z'
'-x, y+1/2, -z+1/2'
'-x, -y, -z'
'x, -y-1/2, z-1/2'

loop_
_atom_site_label
_atom_site_type_symbol
_atom_site_fract_x
_atom_site_fract_y
_atom_site_fract_z
_atom_site_U_iso_or_equiv
_atom_site_adp_type
_atom_site_occupancy
_atom_site_symmetry_multiplicity
_atom_site_calc_flag
_atom_site_refinement_flags
_atom_site_disorder_assembly
_atom_site_disorder_group
Cu1 Cu 0.888668(16) 1.075098(15) 0.638738(17) 0.01512(7) Uani 1 1 d . . .
Cl1 Cl 0.97694(4) 1.18025(3) 0.78870(4) 0.02145(10) Uani 1 1 d . . .
Cl2 Cl 0.75515(4) 1.16103(4) 0.52683(4) 0.02596(11) Uani 1 1 d . . .
C1 C 0.49244(15) 1.00331(15) 0.67747(16) 0.0234(4) Uani 1 1 d . . .
H1 H 0.4263 0.9681 0.6486 0.028 Uiso 1 1 calc R . .
C3 C 0.58293(17) 1.14449(15) 0.76291(17) 0.0265(4) Uani 1 1 d . . .
H3 H 0.5795 1.2046 0.7949 0.032 Uiso 1 1 calc R . .
C4 C 0.68393(16) 1.10959(14) 0.75738(17) 0.0248(4) Uani 1 1 d . . .
H4 H 0.7489 1.1469 0.7834 0.030 Uiso 1 1 calc R . .
C2 C 0.48699(16) 1.09172(16) 0.72173(17) 0.0263(4) Uani 1 1 d . . .
H2 H 0.4178 1.1164 0.7240 0.032 Uiso 1 1 calc R . .
C4A C 0.69013(14) 1.01942(13) 0.71354(14) 0.0186(3) Uani 1 1 d . . .
N5 N 0.79618(11) 0.99297(11) 0.70545(12) 0.0172(3) Uani 1 1 d . . .
C6 C 0.83826(14) 0.90887(13) 0.73226(14) 0.0164(3) Uani 1 1 d . . .
C7 C 0.78027(14) 0.82677(13) 0.76533(14) 0.0186(3) Uani 1 1 d . . .
H7A H 0.7557 0.8447 0.8269 0.022 Uiso 1 1 calc R . .
H7B H 0.8303 0.7710 0.7844 0.022 Uiso 1 1 calc R . .
C7A C 0.68267(14) 0.80338(13) 0.67326(14) 0.0177(3) Uani 1 1 d . . .
C7B C 0.65718(15) 0.71942(13) 0.60904(15) 0.0199(3) Uani 1 1 d . . .
C11 C 0.50507(19) 0.67118(16) 0.45497(17) 0.0302(4) Uani 1 1 d . . .
H11 H 0.4357 0.6836 0.4048 0.036 Uiso 1 1 calc R . .
C8 C 0.71194(17) 0.63248(14) 0.60582(17) 0.0253(4) Uani 1 1 d . . .
H8 H 0.7807 0.6187 0.6562 0.030 Uiso 1 1 calc R . .
C10 C 0.5617(2) 0.58680(16) 0.45363(19) 0.0354(5) Uani 1 1 d . . .
H10 H 0.5307 0.5406 0.4009 0.043 Uiso 1 1 calc R . .
C9 C 0.6636(2) 0.56767(15) 0.5279(2) 0.0334(5) Uani 1 1 d . . .
H9 H 0.7000 0.5089 0.5246 0.040 Uiso 1 1 calc R . .
C11A C 0.55444(15) 0.73737(14) 0.53340(15) 0.0223(4) Uani 1 1 d . . .
N12 N 0.52049(12) 0.82792(12) 0.55017(13) 0.0215(3) Uani 1 1 d . . .
H12 H 0.4588 0.8555 0.5134 0.026 Uiso 1 1 calc R . .
C12A C 0.59918(14) 0.86829(13) 0.63420(14) 0.0184(3) Uani 1 1 d . . .
C12B C 0.59369(14) 0.96436(13) 0.67420(14) 0.0186(3) Uani 1 1 d . . .
N14 N 0.98508(11) 0.96181(10) 0.68090(11) 0.0152(3) Uani 1 1 d . . .
N13 N 0.94245(11) 0.89110(11) 0.72721(12) 0.0164(3) Uani 1 1 d . . .
H13 H 0.9789 0.8384 0.7518 0.020 Uiso 1 1 calc R . .
C16 C 1.10350(14) 1.04712(13) 0.61430(14) 0.0168(3) Uani 1 1 d . . .
C15 C 1.08445(13) 0.96315(13) 0.67410(14) 0.0167(3) Uani 1 1 d . . .
C20 C 1.21561(15) 1.14479(15) 0.53870(15) 0.0226(4) Uani 1 1 d . . .
H20 H 1.2835 1.1576 0.5244 0.027 Uiso 1 1 calc R . .
C21 C 1.20315(15) 1.06316(14) 0.59364(15) 0.0213(3) Uani 1 1 d . . .
H21 H 1.2623 1.0189 0.6167 0.026 Uiso 1 1 calc R . .
C18 C 1.02862(15) 1.18567(14) 0.52667(14) 0.0199(3) Uani 1 1 d . . .
H18 H 0.9678 1.2280 0.5025 0.024 Uiso 1 1 calc R . .
C22 C 1.17414(15) 0.89302(14) 0.72091(17) 0.0237(4) Uani 1 1 d . . .
H22A H 1.1486 0.8474 0.7646 0.035 Uiso 1 1 calc R . .
H22B H 1.2393 0.9270 0.7643 0.035 Uiso 1 1 calc R . .
H22C H 1.1935 0.8586 0.6646 0.035 Uiso 1 1 calc R . .
C19 C 1.12765(15) 1.20686(14) 0.50529(14) 0.0215(3) Uani 1 1 d . . .
H19 H 1.1344 1.2634 0.4681 0.026 Uiso 1 1 calc R . .
N17 N 1.01682(12) 1.10769(11) 0.58011(12) 0.0168(3) Uani 1 1 d . . .
O1 O 0.0327(7) 1.0680(5) 1.0108(6) 0.0591(16) Uiso 0.30 1 d PD . .
C23 C 0.0644(8) 0.9726(6) 0.9873(8) 0.088(3) Uiso 0.50 1 d PD . .
O2 O 0.1172(9) 0.8985(8) 0.9435(9) 0.0591(16) Uiso 0.20 1 d PD . .

loop_
_atom_site_aniso_label
_atom_site_aniso_U_11
_atom_site_aniso_U_22
_atom_site_aniso_U_33
_atom_site_aniso_U_23
_atom_site_aniso_U_13
_atom_site_aniso_U_12
Cu1 0.00914(10) 0.01671(11) 0.01917(11) 0.00018(8) 0.00364(8) 0.00027(7)
Cl1 0.01910(19) 0.0201(2) 0.0248(2) -0.00570(16) 0.00596(16) -0.00422(15)
Cl2 0.01344(19) 0.0341(2) 0.0282(2) 0.00822(19) 0.00283(16) 0.00549(16)
C1 0.0121(7) 0.0322(10) 0.0268(9) 0.0011(8) 0.0073(7) 0.0026(7)
C3 0.0234(9) 0.0266(9) 0.0329(10) -0.0022(8) 0.0137(8) 0.0054(7)
C4 0.0186(8) 0.0243(9) 0.0335(10) -0.0040(8) 0.0106(8) -0.0001(7)
C2 0.0176(8) 0.0340(10) 0.0301(10) 0.0037(8) 0.0111(8) 0.0082(7)
C4A 0.0134(7) 0.0217(8) 0.0225(8) 0.0013(7) 0.0082(6) 0.0029(6)
N5 0.0105(6) 0.0198(7) 0.0221(7) -0.0004(6) 0.0060(5) 0.0008(5)
C6 0.0117(7) 0.0208(8) 0.0164(7) -0.0009(6) 0.0037(6) -0.0011(6)
C7 0.0139(7) 0.0217(8) 0.0196(8) 0.0041(6) 0.0043(6) 0.0007(6)
C7A 0.0133(7) 0.0207(8) 0.0202(8) 0.0027(6) 0.0068(6) -0.0026(6)
C7B 0.0179(8) 0.0213(8) 0.0228(8) 0.0021(7) 0.0097(7) -0.0051(6)
C11 0.0308(10) 0.0319(11) 0.0258(10) 0.0001(8) 0.0049(8) -0.0123(8)
C8 0.0272(9) 0.0207(9) 0.0304(10) 0.0033(7) 0.0123(8) -0.0034(7)
C10 0.0473(14) 0.0272(10) 0.0321(11) -0.0058(9) 0.0121(10) -0.0139(9)
C9 0.0430(13) 0.0213(9) 0.0397(12) -0.0015(8) 0.0181(10) -0.0054(9)
C11A 0.0184(8) 0.0254(9) 0.0234(9) 0.0020(7) 0.0066(7) -0.0070(7)
N12 0.0127(7) 0.0267(8) 0.0230(8) 0.0011(6) 0.0022(6) -0.0023(6)
C12A 0.0113(7) 0.0235(8) 0.0211(8) 0.0012(7) 0.0059(6) -0.0022(6)
C12B 0.0124(7) 0.0244(9) 0.0194(8) 0.0025(7) 0.0054(6) 0.0024(6)
N14 0.0111(6) 0.0159(6) 0.0184(7) -0.0009(5) 0.0039(5) -0.0011(5)
N13 0.0112(6) 0.0168(7) 0.0216(7) 0.0023(5) 0.0055(5) 0.0009(5)
C16 0.0128(7) 0.0202(8) 0.0174(8) -0.0017(6) 0.0042(6) -0.0008(6)
C15 0.0109(7) 0.0189(8) 0.0200(8) -0.0019(6) 0.0042(6) -0.0005(6)
C20 0.0177(8) 0.0309(10) 0.0210(8) -0.0023(7) 0.0088(7) -0.0061(7)
C21 0.0144(7) 0.0251(9) 0.0260(9) -0.0013(7) 0.0085(7) -0.0006(6)
C18 0.0165(8) 0.0237(8) 0.0173(8) 0.0006(7) 0.0018(6) -0.0020(6)
C22 0.0122(7) 0.0243(9) 0.0336(10) 0.0041(8) 0.0054(7) 0.0023(6)
C19 0.0207(8) 0.0274(9) 0.0160(8) 0.0002(7) 0.0047(6) -0.0064(7)
N17 0.0130(6) 0.0201(7) 0.0165(7) -0.0011(5) 0.0031(5) -0.0015(5)

loop_
_atom_type_symbol
_atom_type_description
_atom_type_scat_dispersion_real
_atom_type_scat_dispersion_imag
_atom_type_scat_source
C C 0.0033 0.0016 'International Tables Vol C Tables 4.2.6.8 and 6.1.1.4'
H H 0.0000 0.0000 'International Tables Vol C Tables 4.2.6.8 and 6.1.1.4'
N N 0.0061 0.0033 'International Tables Vol C Tables 4.2.6.8 and 6.1.1.4'
Cl Cl 0.1484 0.1585 'International Tables Vol C Tables 4.2.6.8 and 6.1.1.4'
Cu Cu 0.3201 1.2651 'International Tables Vol C Tables 4.2.6.8 and 6.1.1.4'
O O 0.0106 0.0060 'International Tables Vol C Tables 4.2.6.8 and 6.1.1.4'

loop_
_geom_angle_atom_site_label_1
_geom_angle_atom_site_label_2
_geom_angle_atom_site_label_3
_geom_angle
_geom_angle_site_symmetry_1
_geom_angle_site_symmetry_3
_geom_angle_publ_flag
N14 Cu1 N5 78.94(6) . . ?
N14 Cu1 N17 78.18(6) . . ?
N5 Cu1 N17 156.85(6) . . ?
N14 Cu1 Cl2 153.96(5) . . ?
N5 Cu1 Cl2 100.13(4) . . ?
N17 Cu1 Cl2 98.84(4) . . ?
N14 Cu1 Cl1 98.79(4) . . ?
N5 Cu1 Cl1 99.58(5) . . ?
N17 Cu1 Cl1 87.38(4) . . ?
Cl2 Cu1 Cl1 106.951(19) . . ?
C2 C1 C12B 121.40(18) . . ?
C2 C1 H1 119.3 . . ?
C12B C1 H1 119.3 . . ?
C2 C3 C4 120.21(19) . . ?
C2 C3 H3 119.9 . . ?
C4 C3 H3 119.9 . . ?
C3 C4 C4A 120.17(18) . . ?
C3 C4 H4 119.9 . . ?
C4A C4 H4 119.9 . . ?
C1 C2 C3 119.84(17) . . ?
C1 C2 H2 120.1 . . ?
C3 C2 H2 120.1 . . ?
C4 C4A C12B 119.95(16) . . ?
C4 C4A N5 115.69(16) . . ?
C12B C4A N5 124.20(16) . . ?
C6 N5 C4A 122.26(15) . . ?
C6 N5 Cu1 113.11(11) . . ?
C4A N5 Cu1 124.35(12) . . ?
N5 C6 N13 118.48(16) . . ?
N5 C6 C7 125.43(15) . . ?
N13 C6 C7 116.06(15) . . ?
C6 C7 C7A 106.52(14) . . ?
C6 C7 H7A 110.4 . . ?
C7A C7 H7A 110.4 . . ?
C6 C7 H7B 110.4 . . ?
C7A C7 H7B 110.4 . . ?
H7A C7 H7B 108.6 . . ?
C12A C7A C7B 107.60(16) . . ?
C12A C7A C7 121.51(16) . . ?
C7B C7A C7 130.87(16) . . ?
C8 C7B C11A 119.34(18) . . ?
C8 C7B C7A 134.45(18) . . ?
C11A C7B C7A 106.18(16) . . ?
C10 C11 C11A 117.1(2) . . ?
C10 C11 H11 121.5 . . ?
C11A C11 H11 121.5 . . ?
C9 C8 C7B 118.5(2) . . ?
C9 C8 H8 120.7 . . ?
C7B C8 H8 120.7 . . ?
C11 C10 C9 121.8(2) . . ?
C11 C10 H10 119.1 . . ?
C9 C10 H10 119.1 . . ?
C8 C9 C10 121.3(2) . . ?
C8 C9 H9 119.4 . . ?
C10 C9 H9 119.4 . . ?
N12 C11A C11 129.64(19) . . ?
N12 C11A C7B 108.26(16) . . ?
C11 C11A C7B 122.04(19) . . ?
C11A N12 C12A 108.81(15) . . ?
C11A N12 H12 125.6 . . ?
C12A N12 H12 125.6 . . ?
C7A C12A N12 109.13(16) . . ?
C7A C12A C12B 125.87(16) . . ?
N12 C12A C12B 125.00(16) . . ?
C1 C12B C4A 118.36(17) . . ?
C1 C12B C12A 120.78(16) . . ?
C4A C12B C12A 120.83(15) . . ?
C15 N14 N13 124.67(15) . . ?
C15 N14 Cu1 120.15(12) . . ?
N13 N14 Cu1 114.74(10) . . ?
N14 N13 C6 114.10(14) . . ?
N14 N13 H13 123.0 . . ?
C6 N13 H13 123.0 . . ?
N17 C16 C21 121.75(17) . . ?
N17 C16 C15 115.75(15) . . ?
C21 C16 C15 122.49(16) . . ?
N14 C15 C16 111.49(15) . . ?
N14 C15 C22 126.90(16) . . ?
C16 C15 C22 121.59(15) . . ?
C19 C20 C21 118.83(17) . . ?
C19 C20 H20 120.6 . . ?
C21 C20 H20 120.6 . . ?
C16 C21 C20 119.19(17) . . ?
C16 C21 H21 120.4 . . ?
C20 C21 H21 120.4 . . ?
N17 C18 C19 121.99(17) . . ?
N17 C18 H18 119.0 . . ?
C19 C18 H18 119.0 . . ?
C15 C22 H22A 109.5 . . ?
C15 C22 H22B 109.5 . . ?
H22A C22 H22B 109.5 . . ?
C15 C22 H22C 109.5 . . ?
H22A C22 H22C 109.5 . . ?
H22B C22 H22C 109.5 . . ?
C20 C19 C18 119.25(18) . . ?
C20 C19 H19 120.4 . . ?
C18 C19 H19 120.4 . . ?
C18 N17 C16 118.97(15) . . ?
C18 N17 Cu1 127.62(12) . . ?
C16 N17 Cu1 112.73(12) . . ?
C23 O1 C23 85.8(7) 3_577 . ?
O1 C23 O2 103.6(9) 3_577 . ?
O1 C23 O1 94.2(7) 3_577 . ?
O2 C23 O1 159.1(10) . . ?
O1 C23 C23 49.1(5) 3_577 3_577 ?
O2 C23 C23 151.0(11) . 3_577 ?
O1 C23 C23 45.0(5) . 3_577 ?

loop_
_geom_bond_atom_site_label_1
_geom_bond_atom_site_label_2
_geom_bond_distance
_geom_bond_site_symmetry_2
_geom_bond_publ_flag
Cu1 N14 1.9787(15) . ?
Cu1 N5 2.0220(15) . ?
Cu1 N17 2.0466(15) . ?
Cu1 Cl2 2.2461(5) . ?
Cu1 Cl1 2.4681(5) . ?
C1 C2 1.381(3) . ?
C1 C12B 1.405(2) . ?
C1 H1 0.9500 . ?
C3 C2 1.389(3) . ?
C3 C4 1.390(3) . ?
C3 H3 0.9500 . ?
C4 C4A 1.402(3) . ?
C4 H4 0.9500 . ?
C2 H2 0.9500 . ?
C4A C12B 1.408(2) . ?
C4A N5 1.426(2) . ?
N5 C6 1.298(2) . ?
C6 N13 1.362(2) . ?
C6 C7 1.497(2) . ?
C7 C7A 1.499(2) . ?
C7 H7A 0.9900 . ?
C7 H7B 0.9900 . ?
C7A C12A 1.375(2) . ?
C7A C7B 1.433(3) . ?
C7B C8 1.407(3) . ?
C7B C11A 1.414(3) . ?
C11 C10 1.384(3) . ?
C11 C11A 1.399(3) . ?
C11 H11 0.9500 . ?
C8 C9 1.378(3) . ?
C8 H8 0.9500 . ?
C10 C9 1.402(4) . ?
C10 H10 0.9500 . ?
C9 H9 0.9500 . ?
C11A N12 1.377(3) . ?
N12 C12A 1.382(2) . ?
N12 H12 0.8800 . ?
C12A C12B 1.455(3) . ?
N14 C15 1.287(2) . ?
N14 N13 1.358(2) . ?
N13 H13 0.8800 . ?
C16 N17 1.355(2) . ?
C16 C21 1.386(2) . ?
C16 C15 1.478(2) . ?
C15 C22 1.492(2) . ?
C20 C19 1.379(3) . ?
C20 C21 1.390(3) . ?
C20 H20 0.9500 . ?
C21 H21 0.9500 . ?
C18 N17 1.335(2) . ?
C18 C19 1.396(2) . ?
C18 H18 0.9500 . ?
C22 H22A 0.9800 . ?
C22 H22B 0.9800 . ?
C22 H22C 0.9800 . ?
C19 H19 0.9500 . ?
O1 C23 1.360(12) 3_577 ?
O1 C23 1.455(8) . ?
C23 O1 1.360(12) 3_577 ?
C23 O2 1.445(8) . ?
C23 C23 1.918(17) 3_577 ?

loop_
_geom_torsion_atom_site_label_1
_geom_torsion_atom_site_label_2
_geom_torsion_atom_site_label_3
_geom_torsion_atom_site_label_4
_geom_torsion
_geom_torsion_site_symmetry_1
_geom_torsion_site_symmetry_2
_geom_torsion_site_symmetry_3
_geom_torsion_site_symmetry_4
_geom_torsion_publ_flag
C2 C3 C4 C4A -2.3(3) . . . . ?
C12B C1 C2 C3 0.9(3) . . . . ?
C4 C3 C2 C1 1.6(3) . . . . ?
C3 C4 C4A C12B 0.5(3) . . . . ?
C3 C4 C4A N5 176.11(18) . . . . ?
C4 C4A N5 C6 134.98(19) . . . . ?
C12B C4A N5 C6 -49.7(3) . . . . ?
C4 C4A N5 Cu1 -51.5(2) . . . . ?
C12B C4A N5 Cu1 123.86(17) . . . . ?
N14 Cu1 N5 C6 -5.61(12) . . . . ?
N17 Cu1 N5 C6 3.3(2) . . . . ?
Cl2 Cu1 N5 C6 147.90(12) . . . . ?
Cl1 Cu1 N5 C6 -102.79(12) . . . . ?
N14 Cu1 N5 C4A -179.66(15) . . . . ?
N17 Cu1 N5 C4A -170.76(14) . . . . ?
Cl2 Cu1 N5 C4A -26.14(14) . . . . ?
Cl1 Cu1 N5 C4A 83.16(14) . . . . ?
C4A N5 C6 N13 -176.64(16) . . . . ?
Cu1 N5 C6 N13 9.2(2) . . . . ?
C4A N5 C6 C7 5.7(3) . . . . ?
Cu1 N5 C6 C7 -168.51(14) . . . . ?
N5 C6 C7 C7A 62.1(2) . . . . ?
N13 C6 C7 C7A -115.59(17) . . . . ?
C6 C7 C7A C12A -62.4(2) . . . . ?
C6 C7 C7A C7B 115.5(2) . . . . ?
C12A C7A C7B C8 176.1(2) . . . . ?
C7 C7A C7B C8 -2.0(3) . . . . ?
C12A C7A C7B C11A -1.59(19) . . . . ?
C7 C7A C7B C11A -179.70(17) . . . . ?
C11A C7B C8 C9 0.5(3) . . . . ?
C7A C7B C8 C9 -177.0(2) . . . . ?
C11A C11 C10 C9 0.6(3) . . . . ?
C7B C8 C9 C10 -0.5(3) . . . . ?
C11 C10 C9 C8 -0.1(4) . . . . ?
C10 C11 C11A N12 176.2(2) . . . . ?
C10 C11 C11A C7B -0.5(3) . . . . ?
C8 C7B C11A N12 -177.35(16) . . . . ?
C7A C7B C11A N12 0.8(2) . . . . ?
C8 C7B C11A C11 0.0(3) . . . . ?
C7A C7B C11A C11 178.16(17) . . . . ?
C11 C11A N12 C12A -176.8(2) . . . . ?
C7B C11A N12 C12A 0.3(2) . . . . ?
C7B C7A C12A N12 1.80(19) . . . . ?
C7 C7A C12A N12 -179.88(15) . . . . ?
C7B C7A C12A C12B -178.14(16) . . . . ?
C7 C7A C12A C12B 0.2(3) . . . . ?
C11A N12 C12A C7A -1.3(2) . . . . ?
C11A N12 C12A C12B 178.62(16) . . . . ?
C2 C1 C12B C4A -2.5(3) . . . . ?
C2 C1 C12B C12A 175.54(18) . . . . ?
C4 C4A C12B C1 1.8(3) . . . . ?
N5 C4A C12B C1 -173.36(17) . . . . ?
C4 C4A C12B C12A -176.26(18) . . . . ?
N5 C4A C12B C12A 8.6(3) . . . . ?
C7A C12A C12B C1 -142.41(19) . . . . ?
N12 C12A C12B C1 37.7(3) . . . . ?
C7A C12A C12B C4A 35.6(3) . . . . ?
N12 C12A C12B C4A -144.31(18) . . . . ?
N5 Cu1 N14 C15 -171.23(15) . . . . ?
N17 Cu1 N14 C15 12.33(14) . . . . ?
Cl2 Cu1 N14 C15 98.29(15) . . . . ?
Cl1 Cu1 N14 C15 -73.10(14) . . . . ?
N5 Cu1 N14 N13 1.42(12) . . . . ?
N17 Cu1 N14 N13 -175.02(13) . . . . ?
Cl2 Cu1 N14 N13 -89.06(15) . . . . ?
Cl1 Cu1 N14 N13 99.55(11) . . . . ?
C15 N14 N13 C6 175.07(16) . . . . ?
Cu1 N14 N13 C6 2.80(19) . . . . ?
N5 C6 N13 N14 -8.1(2) . . . . ?
C7 C6 N13 N14 169.82(14) . . . . ?
N13 N14 C15 C16 176.95(15) . . . . ?
Cu1 N14 C15 C16 -11.2(2) . . . . ?
N13 N14 C15 C22 -4.6(3) . . . . ?
Cu1 N14 C15 C22 167.24(15) . . . . ?
N17 C16 C15 N14 1.5(2) . . . . ?
C21 C16 C15 N14 -178.14(17) . . . . ?
N17 C16 C15 C22 -177.01(17) . . . . ?
C21 C16 C15 C22 3.3(3) . . . . ?
N17 C16 C21 C20 1.7(3) . . . . ?
C15 C16 C21 C20 -178.70(17) . . . . ?
C19 C20 C21 C16 -0.8(3) . . . . ?
C21 C20 C19 C18 -0.5(3) . . . . ?
N17 C18 C19 C20 1.1(3) . . . . ?
C19 C18 N17 C16 -0.2(3) . . . . ?
C19 C18 N17 Cu1 169.60(13) . . . . ?
C21 C16 N17 C18 -1.2(3) . . . . ?
C15 C16 N17 C18 179.19(16) . . . . ?
C21 C16 N17 Cu1 -172.44(14) . . . . ?
C15 C16 N17 Cu1 7.91(19) . . . . ?
N14 Cu1 N17 C18 179.40(16) . . . . ?
N5 Cu1 N17 C18 170.47(15) . . . . ?
Cl2 Cu1 N17 C18 25.70(15) . . . . ?
Cl1 Cu1 N17 C18 -81.05(15) . . . . ?
N14 Cu1 N17 C16 -10.24(12) . . . . ?
N5 Cu1 N17 C16 -19.2(2) . . . . ?
Cl2 Cu1 N17 C16 -163.93(11) . . . . ?
Cl1 Cu1 N17 C16 89.31(12) . . . . ?
C23 O1 C23 O1 0.0 3_577 . . 3_577 ?
C23 O1 C23 O2 148(3) 3_577 . . . ?
